data_1543185
loop_
_publ_author_name
'Kirlikovali, Kent O.'
'Axtell, Jonathan C.'
'Gonzalez, Alejandra'
'Phung, Alice C.'
'Khan, Saeed I.'
'Spokoyny, Alexander M.'

_publ_section_title
;
 Luminescent metal complexes featuring photophysically innocent boron
 cluster ligands
;
_journal_issue 8
_journal_name_full 'Chem. Sci.'
_journal_page_first 5132
_journal_paper_doi 10.1039/C6SC01146B
_journal_volume 7
_journal_year 2016
_chemical_formula_moiety 'C30 H44 B20 P2 Pt'
_chemical_formula_sum 'C30 H44 B20 P2 Pt'
_chemical_formula_weight 877.88
_space_group_crystal_system triclinic
_space_group_IT_number 2
_space_group_name_Hall '-P 1'
_space_group_name_H-M_alt 'P -1'
_symmetry_space_group_name_Hall '-P 1'
_symmetry_space_group_name_H-M 'P -1'
_atom_sites_solution_hydrogens geom
_audit_creation_method SHELXL-2014/6
_audit_update_record
;
2016-01-12 deposited with the CCDC.
2016-04-18 downloaded from the CCDC.
;
_cell_angle_alpha 102.5330(10)
_cell_angle_beta 106.1570(10)
_cell_angle_gamma 111.3700(10)
_cell_formula_units_Z 2
_cell_length_a 11.2436(8)
_cell_length_b 13.3586(10)
_cell_length_c 15.2381(11)
_cell_measurement_reflns_used 9933
_cell_measurement_temperature 100(2)
_cell_measurement_theta_max 28.43
_cell_measurement_theta_min 2.41
_cell_volume 1913.1(2)
_computing_cell_refinement 'Bruker SAINT'
_computing_data_collection 'Bruker APEX2'
_computing_data_reduction 'Bruker SAINT'
_computing_molecular_graphics 'Bruker SHELXTL'
_computing_publication_material 'Bruker SHELXTL'
_computing_structure_refinement 'SHELXL-2014/6 (Sheldrick, 2014)'
_computing_structure_solution 'SHELXS-97 (Sheldrick 2008)'
_diffrn_ambient_temperature 100(2)
_diffrn_detector_area_resol_mean 8.3333
_diffrn_measured_fraction_theta_full 0.995
_diffrn_measured_fraction_theta_max 0.902
_diffrn_measurement_device_type 'Bruker APEX-II CCD'
_diffrn_measurement_method '\f and \w scans'
_diffrn_radiation_type MoK\a
_diffrn_radiation_wavelength 0.71073
_diffrn_reflns_av_R_equivalents 0.0241
_diffrn_reflns_av_unetI/netI 0.0326
_diffrn_reflns_Laue_measured_fraction_full 0.995
_diffrn_reflns_Laue_measured_fraction_max 0.902
_diffrn_reflns_limit_h_max 15
_diffrn_reflns_limit_h_min -15
_diffrn_reflns_limit_k_max 17
_diffrn_reflns_limit_k_min -17
_diffrn_reflns_limit_l_max 20
_diffrn_reflns_limit_l_min -20
_diffrn_reflns_number 24573
_diffrn_reflns_point_group_measured_fraction_full 0.995
_diffrn_reflns_point_group_measured_fraction_max 0.902
_diffrn_reflns_theta_full 25.242
_diffrn_reflns_theta_max 28.836
_diffrn_reflns_theta_min 1.752
_diffrn_source 'Sealed Mo X-Ray Tube'
_exptl_absorpt_coefficient_mu 3.777
_exptl_absorpt_correction_T_max 0.74
_exptl_absorpt_correction_T_min 0.66
_exptl_absorpt_correction_type multi-scan
_exptl_absorpt_process_details 'SADABS V2014/2 (Bruker AXS Inc.)'
_exptl_crystal_colour 'light green'
_exptl_crystal_density_diffrn 1.524
_exptl_crystal_description needle
_exptl_crystal_F_000 864
_exptl_crystal_size_max 0.200
_exptl_crystal_size_mid 0.040
_exptl_crystal_size_min 0.040
_refine_diff_density_max 1.652
_refine_diff_density_min -0.482
_refine_diff_density_rms 0.105
_refine_ls_extinction_method none
_refine_ls_goodness_of_fit_ref 1.050
_refine_ls_hydrogen_treatment constr
_refine_ls_matrix_type full
_refine_ls_number_parameters 478
_refine_ls_number_reflns 9034
_refine_ls_number_restraints 0
_refine_ls_restrained_S_all 1.050
_refine_ls_R_factor_all 0.0310
_refine_ls_R_factor_gt 0.0235
_refine_ls_shift/su_max 0.003
_refine_ls_shift/su_mean 0.000
_refine_ls_structure_factor_coef Fsqd
_refine_ls_weighting_details 'w=1/[\s^2^(Fo^2^)+(0.0312P)^2^+0.2821P] where P=(Fo^2^+2Fc^2^)/3'
_refine_ls_weighting_scheme calc
_refine_ls_wR_factor_gt 0.0527
_refine_ls_wR_factor_ref 0.0548
_reflns_Friedel_coverage 0.000
_reflns_number_gt 8037
_reflns_number_total 9034
_reflns_threshold_expression 'I > 2\s(I)'
_cod_data_source_file c6sc01146b2.cif
_cod_data_source_block alex1511s_a
_cod_depositor_comments 'Adding full bibliography for 1543183--1543188.cif.'
_cod_database_code 1543185
_shelx_space_group_comment
; 
The symmetry employed for this shelxl refinement is uniquely defined 
by the following loop, which should always be used as a source of 
symmetry information in preference to the above space-group names. 
They are only intended as comments. 
;
_shelx_estimated_absorpt_t_min 0.519
_shelx_estimated_absorpt_t_max 0.864
_shelxl_version_number 2014/6

loop_
_space_group_symop_operation_xyz
'x, y, z'
'-x, -y, -z'

loop_
_atom_site_label
_atom_site_type_symbol
_atom_site_fract_x
_atom_site_fract_y
_atom_site_fract_z
_atom_site_U_iso_or_equiv
_atom_site_adp_type
_atom_site_occupancy
_atom_site_site_symmetry_order
_atom_site_calc_flag
_atom_site_refinement_flags_posn
_atom_site_refinement_flags_adp
Pt1 Pt 0.45144(2) 0.72006(2) 0.72860(2) 0.01256(4) Uani 1 1 d . .
P1 P 0.32015(7) 0.75212(6) 0.60161(5) 0.01502(14) Uani 1 1 d . .
P2 P 0.24625(7) 0.63325(6) 0.74638(5) 0.01504(14) Uani 1 1 d . .
B1 B 0.7094(3) 0.8300(3) 0.9473(2) 0.0197(6) Uani 1 1 d . .
H1B H 0.7221 0.9162 0.9443 0.024 Uiso 1 1 calc R U
B2 B 0.8568(3) 0.8091(3) 0.9889(2) 0.0218(7) Uani 1 1 d . .
H2B H 0.9656 0.8774 1.0132 0.026 Uiso 1 1 calc R U
B3 B 0.8054(3) 0.6636(3) 0.9236(2) 0.0217(7) Uani 1 1 d . .
H3B H 0.8797 0.6348 0.9043 0.026 Uiso 1 1 calc R U
B4 B 0.6292(3) 0.6019(3) 0.8447(2) 0.0190(6) Uani 1 1 d . .
H4B H 0.5876 0.5314 0.7727 0.023 Uiso 1 1 calc R U
B5 B 0.5281(3) 0.6045(3) 0.9132(2) 0.0193(6) Uani 1 1 d . .
H5B H 0.4192 0.5361 0.8885 0.023 Uiso 1 1 calc R U
B6 B 0.6731(3) 0.5778(3) 0.9547(2) 0.0230(7) Uani 1 1 d . .
H6B H 0.6601 0.4914 0.9572 0.028 Uiso 1 1 calc R U
B7 B 0.8150(4) 0.7070(3) 1.0452(2) 0.0254(7) Uani 1 1 d . .
H7B H 0.8960 0.7068 1.1076 0.031 Uiso 1 1 calc R U
B8 B 0.7551(3) 0.8133(3) 1.0583(2) 0.0235(7) Uani 1 1 d . .
H8B H 0.7968 0.8849 1.1297 0.028 Uiso 1 1 calc R U
B9 B 0.5787(3) 0.7500(3) 0.9769(2) 0.0211(7) Uani 1 1 d . .
H9B H 0.5038 0.7794 0.9944 0.025 Uiso 1 1 calc R U
B10 B 0.6431(3) 0.6709(3) 1.0385(2) 0.0245(7) Uani 1 1 d . .
H10B H 0.6107 0.6469 1.0972 0.029 Uiso 1 1 calc R U
B11 B 0.6947(3) 0.6778(3) 0.6743(2) 0.0206(7) Uani 1 1 d . .
H11B H 0.6288 0.5843 0.6574 0.025 Uiso 1 1 calc R U
B12 B 0.8776(3) 0.7441(3) 0.7406(2) 0.0202(7) Uani 1 1 d . .
H12B H 0.9333 0.6955 0.7678 0.024 Uiso 1 1 calc R U
B13 B 0.9283(3) 0.8880(3) 0.8087(2) 0.0217(7) Uani 1 1 d . .
H13B H 1.0180 0.9351 0.8815 0.026 Uiso 1 1 calc R U
B14 B 0.7774(3) 0.9088(3) 0.7843(2) 0.0214(7) Uani 1 1 d . .
H14B H 0.7672 0.9701 0.8414 0.026 Uiso 1 1 calc R U
B15 B 0.7066(3) 0.8892(3) 0.6609(2) 0.0217(7) Uani 1 1 d . .
H15B H 0.6496 0.9373 0.6344 0.026 Uiso 1 1 calc R U
B16 B 0.6556(3) 0.7450(3) 0.5919(2) 0.0211(7) Uani 1 1 d . .
H16B H 0.5651 0.6971 0.5196 0.025 Uiso 1 1 calc R U
B17 B 0.8064(4) 0.7235(3) 0.6151(2) 0.0228(7) Uani 1 1 d . .
H17B H 0.8156 0.6612 0.5582 0.027 Uiso 1 1 calc R U
B18 B 0.9523(4) 0.8553(3) 0.6987(3) 0.0247(7) Uani 1 1 d . .
H18B H 1.0581 0.8807 0.6972 0.030 Uiso 1 1 calc R U
B19 B 0.8898(4) 0.9580(3) 0.7267(3) 0.0251(7) Uani 1 1 d . .
H19B H 0.9544 1.0519 0.7442 0.030 Uiso 1 1 calc R U
B20 B 0.8152(4) 0.8562(3) 0.6068(2) 0.0234(7) Uani 1 1 d . .
H20B H 0.8308 0.8826 0.5443 0.028 Uiso 1 1 calc R U
C1 C 0.5674(3) 0.7058(3) 0.8546(2) 0.0229(6) Uani 1 1 d . .
C2 C 0.7391(3) 0.7422(2) 0.86934(19) 0.0171(5) Uani 1 1 d . .
C3 C 0.6337(3) 0.7791(3) 0.70283(19) 0.0199(6) Uani 1 1 d . .
C4 C 0.7723(3) 0.7799(2) 0.78866(19) 0.0162(5) Uani 1 1 d . .
C5 C 0.1369(3) 0.6524(2) 0.56781(19) 0.0168(5) Uani 1 1 d . .
H5C H 0.0753 0.6768 0.5273 0.020 Uiso 1 1 calc R U
H5D H 0.1161 0.5737 0.5294 0.020 Uiso 1 1 calc R U
C6 C 0.1123(3) 0.6536(2) 0.66129(19) 0.0162(5) Uani 1 1 d . .
H6C H 0.0193 0.5914 0.6454 0.019 Uiso 1 1 calc R U
H6D H 0.1148 0.7279 0.6926 0.019 Uiso 1 1 calc R U
C7 C 0.3319(3) 0.7369(2) 0.48304(19) 0.0174(5) Uani 1 1 d . .
C8 C 0.2868(3) 0.6265(2) 0.4176(2) 0.0214(6) Uani 1 1 d . .
H8 H 0.2506 0.5612 0.4353 0.026 Uiso 1 1 calc R U
C9 C 0.2950(3) 0.6126(3) 0.3271(2) 0.0257(6) Uani 1 1 d . .
H9 H 0.2622 0.5375 0.2823 0.031 Uiso 1 1 calc R U
C10 C 0.3503(3) 0.7069(3) 0.3014(2) 0.0290(7) Uani 1 1 d . .
H10 H 0.3568 0.6967 0.2395 0.035 Uiso 1 1 calc R U
C11 C 0.3965(3) 0.8165(3) 0.3661(2) 0.0279(7) Uani 1 1 d . .
H11 H 0.4344 0.8814 0.3484 0.033 Uiso 1 1 calc R U
C12 C 0.3875(3) 0.8318(3) 0.4566(2) 0.0217(6) Uani 1 1 d . .
H12 H 0.4195 0.9071 0.5007 0.026 Uiso 1 1 calc R U
C13 C 0.3280(3) 0.8931(2) 0.64695(19) 0.0162(5) Uani 1 1 d . .
C14 C 0.4174(3) 0.9665(2) 0.74224(19) 0.0195(6) Uani 1 1 d . .
H14 H 0.4785 0.9450 0.7815 0.023 Uiso 1 1 calc R U
C15 C 0.4182(3) 1.0710(3) 0.7805(2) 0.0240(6) Uani 1 1 d . .
H15 H 0.4793 1.1206 0.8458 0.029 Uiso 1 1 calc R U
C16 C 0.3294(3) 1.1028(3) 0.7229(2) 0.0248(6) Uani 1 1 d . .
H16 H 0.3288 1.1739 0.7491 0.030 Uiso 1 1 calc R U
C17 C 0.2420(3) 1.0311(3) 0.6276(2) 0.0232(6) Uani 1 1 d . .
H17 H 0.1828 1.0539 0.5880 0.028 Uiso 1 1 calc R U
C18 C 0.2399(3) 0.9268(2) 0.5895(2) 0.0192(6) Uani 1 1 d . .
H18 H 0.1788 0.8777 0.5241 0.023 Uiso 1 1 calc R U
C19 C 0.2284(3) 0.6801(3) 0.86145(19) 0.0194(6) Uani 1 1 d . .
C20 C 0.2443(3) 0.7914(3) 0.8949(2) 0.0292(7) Uani 1 1 d . .
H20 H 0.2638 0.8400 0.8583 0.035 Uiso 1 1 calc R U
C21 C 0.2316(4) 0.8311(3) 0.9826(2) 0.0389(9) Uani 1 1 d . .
H21 H 0.2420 0.9071 1.0053 0.047 Uiso 1 1 calc R U
C22 C 0.2043(4) 0.7627(3) 1.0365(2) 0.0397(9) Uani 1 1 d . .
H22 H 0.1947 0.7908 1.0956 0.048 Uiso 1 1 calc R U
C23 C 0.1907(3) 0.6528(3) 1.0051(2) 0.0327(8) Uani 1 1 d . .
H23 H 0.1730 0.6057 1.0431 0.039 Uiso 1 1 calc R U
C24 C 0.2028(3) 0.6106(3) 0.9172(2) 0.0240(6) Uani 1 1 d . .
H24 H 0.1935 0.5349 0.8956 0.029 Uiso 1 1 calc R U
C25 C 0.1781(3) 0.4778(2) 0.70658(18) 0.0166(5) Uani 1 1 d . .
C26 C 0.0524(3) 0.4083(2) 0.7092(2) 0.0208(6) Uani 1 1 d . .
H26 H -0.0003 0.4422 0.7308 0.025 Uiso 1 1 calc R U
C27 C 0.0042(3) 0.2902(3) 0.6805(2) 0.0244(6) Uani 1 1 d . .
H27 H -0.0808 0.2434 0.6831 0.029 Uiso 1 1 calc R U
C28 C 0.0798(3) 0.2408(2) 0.6480(2) 0.0256(6) Uani 1 1 d . .
H28 H 0.0472 0.1599 0.6292 0.031 Uiso 1 1 calc R U
C29 C 0.2021(3) 0.3078(2) 0.6425(2) 0.0244(6) Uani 1 1 d . .
H29 H 0.2522 0.2729 0.6185 0.029 Uiso 1 1 calc R U
C30 C 0.2522(3) 0.4266(2) 0.67213(19) 0.0193(6) Uani 1 1 d . .
H30 H 0.3370 0.4727 0.6689 0.023 Uiso 1 1 calc R U

loop_
_atom_site_aniso_label
_atom_site_aniso_U_11
_atom_site_aniso_U_22
_atom_site_aniso_U_33
_atom_site_aniso_U_23
_atom_site_aniso_U_13
_atom_site_aniso_U_12
Pt1 0.01191(5) 0.01329(6) 0.01401(5) 0.00593(4) 0.00566(4) 0.00628(4)
P1 0.0136(3) 0.0139(3) 0.0175(3) 0.0053(3) 0.0066(3) 0.0060(3)
P2 0.0147(3) 0.0152(3) 0.0167(3) 0.0062(3) 0.0058(3) 0.0082(3)
B1 0.0139(15) 0.0258(17) 0.0143(14) 0.0019(12) 0.0042(12) 0.0076(13)
B2 0.0191(16) 0.0248(17) 0.0178(15) 0.0073(13) 0.0053(13) 0.0077(14)
B3 0.0168(16) 0.0280(18) 0.0213(15) 0.0110(14) 0.0047(13) 0.0121(14)
B4 0.0170(16) 0.0207(16) 0.0244(16) 0.0102(13) 0.0092(13) 0.0117(14)
B5 0.0179(16) 0.0189(16) 0.0199(15) 0.0086(13) 0.0058(13) 0.0074(13)
B6 0.0199(17) 0.0261(18) 0.0261(16) 0.0149(14) 0.0085(14) 0.0107(14)
B7 0.0193(17) 0.034(2) 0.0202(16) 0.0127(15) 0.0051(13) 0.0090(15)
B8 0.0202(17) 0.0275(18) 0.0173(15) 0.0052(14) 0.0073(13) 0.0069(15)
B9 0.0223(17) 0.0206(17) 0.0167(14) 0.0027(13) 0.0084(13) 0.0078(14)
B10 0.0190(17) 0.0284(19) 0.0199(16) 0.0094(14) 0.0047(13) 0.0061(15)
B11 0.0199(16) 0.0261(18) 0.0183(15) 0.0077(13) 0.0068(13) 0.0136(14)
B12 0.0168(16) 0.0256(18) 0.0236(16) 0.0105(14) 0.0113(13) 0.0117(14)
B13 0.0145(15) 0.0218(17) 0.0256(16) 0.0105(14) 0.0081(13) 0.0038(13)
B14 0.0175(16) 0.0181(16) 0.0258(16) 0.0088(13) 0.0046(13) 0.0075(13)
B15 0.0221(17) 0.0221(17) 0.0232(16) 0.0102(14) 0.0082(14) 0.0117(14)
B16 0.0234(17) 0.0250(18) 0.0200(15) 0.0092(13) 0.0098(13) 0.0147(15)
B17 0.0244(17) 0.0288(18) 0.0209(15) 0.0117(14) 0.0113(14) 0.0146(15)
B18 0.0221(17) 0.033(2) 0.0304(18) 0.0191(16) 0.0152(15) 0.0156(15)
B19 0.0205(17) 0.0253(18) 0.0314(18) 0.0153(15) 0.0096(14) 0.0096(15)
B20 0.0241(18) 0.0274(18) 0.0246(16) 0.0154(14) 0.0111(14) 0.0132(15)
C1 0.0245(16) 0.0252(16) 0.0216(14) 0.0092(12) 0.0108(12) 0.0123(13)
C2 0.0141(13) 0.0212(14) 0.0159(12) 0.0052(11) 0.0055(11) 0.0091(11)
C3 0.0179(14) 0.0270(16) 0.0173(13) 0.0095(12) 0.0090(11) 0.0102(12)
C4 0.0126(13) 0.0186(14) 0.0174(12) 0.0060(11) 0.0057(10) 0.0072(11)
C5 0.0126(13) 0.0157(14) 0.0192(13) 0.0054(11) 0.0045(11) 0.0052(11)
C6 0.0140(13) 0.0174(14) 0.0192(13) 0.0087(11) 0.0059(11) 0.0084(11)
C7 0.0133(13) 0.0204(14) 0.0160(12) 0.0038(11) 0.0050(11) 0.0072(11)
C8 0.0191(14) 0.0194(15) 0.0245(14) 0.0046(12) 0.0085(12) 0.0095(12)
C9 0.0229(16) 0.0231(16) 0.0251(15) -0.0015(12) 0.0091(13) 0.0104(13)
C10 0.0295(17) 0.0350(18) 0.0220(15) 0.0050(13) 0.0139(13) 0.0142(15)
C11 0.0311(17) 0.0284(17) 0.0261(15) 0.0106(13) 0.0171(14) 0.0106(14)
C12 0.0216(15) 0.0198(15) 0.0234(14) 0.0057(12) 0.0114(12) 0.0083(12)
C13 0.0182(14) 0.0152(13) 0.0201(13) 0.0088(11) 0.0119(11) 0.0077(11)
C14 0.0216(14) 0.0201(14) 0.0198(13) 0.0088(11) 0.0097(12) 0.0104(12)
C15 0.0350(17) 0.0212(15) 0.0178(13) 0.0059(12) 0.0137(13) 0.0130(13)
C16 0.0394(18) 0.0216(15) 0.0313(16) 0.0145(13) 0.0263(15) 0.0199(14)
C17 0.0291(16) 0.0254(16) 0.0300(15) 0.0182(13) 0.0178(13) 0.0181(13)
C18 0.0210(14) 0.0206(14) 0.0200(13) 0.0098(11) 0.0109(12) 0.0099(12)
C19 0.0157(14) 0.0254(15) 0.0165(13) 0.0036(11) 0.0048(11) 0.0119(12)
C20 0.0325(18) 0.0304(18) 0.0251(15) 0.0064(13) 0.0072(13) 0.0197(15)
C21 0.048(2) 0.039(2) 0.0284(17) -0.0019(15) 0.0085(16) 0.0305(18)
C22 0.039(2) 0.064(3) 0.0212(15) 0.0049(16) 0.0097(15) 0.0350(19)
C23 0.0296(18) 0.051(2) 0.0226(15) 0.0135(15) 0.0115(14) 0.0220(17)
C24 0.0197(15) 0.0309(17) 0.0209(14) 0.0075(12) 0.0062(12) 0.0130(13)
C25 0.0185(14) 0.0165(14) 0.0120(12) 0.0074(10) 0.0022(10) 0.0067(11)
C26 0.0184(14) 0.0237(15) 0.0211(13) 0.0117(12) 0.0060(11) 0.0097(12)
C27 0.0214(15) 0.0213(15) 0.0214(14) 0.0096(12) 0.0031(12) 0.0031(12)
C28 0.0308(17) 0.0136(14) 0.0240(14) 0.0072(12) 0.0048(13) 0.0056(13)
C29 0.0354(18) 0.0200(15) 0.0222(14) 0.0078(12) 0.0123(13) 0.0163(14)
C30 0.0239(15) 0.0185(14) 0.0184(13) 0.0082(11) 0.0098(12) 0.0106(12)

loop_
_atom_type_symbol
_atom_type_description
_atom_type_scat_dispersion_real
_atom_type_scat_dispersion_imag
_atom_type_scat_source
C C 0.0033 0.0016 'International Tables Vol C Tables 4.2.6.8 and 6.1.1.4'
H H 0.0000 0.0000 'International Tables Vol C Tables 4.2.6.8 and 6.1.1.4'
B B 0.0013 0.0007 'International Tables Vol C Tables 4.2.6.8 and 6.1.1.4'
P P 0.1023 0.0942 'International Tables Vol C Tables 4.2.6.8 and 6.1.1.4'
Pt Pt -1.7033 8.3905 'International Tables Vol C Tables 4.2.6.8 and 6.1.1.4'

loop_
_geom_angle_atom_site_label_1
_geom_angle_atom_site_label_2
_geom_angle_atom_site_label_3
_geom_angle
C1 Pt1 C3 86.89(11)
C1 Pt1 P2 92.95(8)
C3 Pt1 P2 173.07(8)
C1 Pt1 P1 173.20(8)
C3 Pt1 P1 96.09(8)
P2 Pt1 P1 84.83(2)
C13 P1 C7 106.03(12)
C13 P1 C5 103.27(13)
C7 P1 C5 102.41(12)
C13 P1 Pt1 109.39(9)
C7 P1 Pt1 126.40(9)
C5 P1 Pt1 106.94(9)
C25 P2 C19 107.10(13)
C25 P2 C6 103.25(12)
C19 P2 C6 102.11(12)
C25 P2 Pt1 112.25(9)
C19 P2 Pt1 121.70(10)
C6 P2 Pt1 108.47(9)
C2 B1 B9 109.6(2)
C2 B1 B8 109.2(2)
B9 B1 B8 62.21(19)
C2 B1 B2 60.31(18)
B9 B1 B2 112.1(2)
B8 B1 B2 61.40(19)
C2 B1 C1 61.02(17)
B9 B1 C1 61.71(18)
B8 B1 C1 112.7(2)
B2 B1 C1 112.2(2)
C2 B1 H1B 121.9
B9 B1 H1B 119.6
B8 B1 H1B 119.6
B2 B1 H1B 119.3
C1 B1 H1B 118.7
C2 B2 B1 57.71(17)
C2 B2 B7 105.9(2)
B1 B2 B7 106.1(2)
C2 B2 B3 58.93(17)
B1 B2 B3 105.7(2)
B7 B2 B3 60.56(19)
C2 B2 B8 104.7(2)
B1 B2 B8 58.39(18)
B7 B2 B8 60.6(2)
B3 B2 B8 108.4(2)
C2 B2 H2B 124.2
B1 B2 H2B 123.9
B7 B2 H2B 121.9
B3 B2 H2B 121.7
B8 B2 H2B 122.3
C2 B3 B4 58.93(17)
C2 B3 B2 59.13(18)
B4 B3 B2 107.5(2)
C2 B3 B6 105.0(2)
B4 B3 B6 59.25(18)
B2 B3 B6 107.5(2)
C2 B3 B7 105.1(2)
B4 B3 B7 107.3(2)
B2 B3 B7 59.39(19)
B6 B3 B7 60.16(19)
C2 B3 H3B 124.1
B4 B3 H3B 122.0
B2 B3 H3B 121.8
B6 B3 H3B 122.6
B7 B3 H3B 122.5
C2 B4 B6 106.3(2)
C2 B4 B5 106.6(2)
B6 B4 B5 60.89(18)
C2 B4 C1 60.30(17)
B6 B4 C1 110.1(2)
B5 B4 C1 60.55(17)
C2 B4 B3 59.20(18)
B6 B4 B3 60.63(19)
B5 B4 B3 109.8(2)
C1 B4 B3 110.5(2)
C2 B4 H4B 123.7
B6 B4 H4B 121.3
B5 B4 H4B 121.4
C1 B4 H4B 119.8
B3 B4 H4B 120.4
B4 B5 B9 107.5(2)
B4 B5 C1 60.07(17)
B9 B5 C1 60.57(17)
B4 B5 B6 59.49(18)
B9 B5 B6 108.0(2)
C1 B5 B6 108.6(2)
B4 B5 B10 107.2(2)
B9 B5 B10 59.94(19)
C1 B5 B10 108.8(2)
B6 B5 B10 60.00(19)
B4 B5 H5B 122.5
B9 B5 H5B 121.8
C1 B5 H5B 120.9
B6 B5 H5B 121.7
B10 B5 H5B 121.7
B4 B6 B5 59.62(18)
B4 B6 B3 60.13(18)
B5 B6 B3 108.4(2)
B4 B6 B10 107.5(2)
B5 B6 B10 60.22(19)
B3 B6 B10 108.1(2)
B4 B6 B7 107.9(2)
B5 B6 B7 108.6(2)
B3 B6 B7 60.10(19)
B10 B6 B7 60.1(2)
B4 B6 H6B 122.1
B5 B6 H6B 121.4
B3 B6 H6B 121.5
B10 B6 H6B 121.8
B7 B6 H6B 121.5
B2 B7 B3 60.05(19)
B2 B7 B8 60.05(19)
B3 B7 B8 107.6(2)
B2 B7 B6 107.6(2)
B3 B7 B6 59.74(19)
B8 B7 B6 106.9(2)
B2 B7 B10 107.6(2)
B3 B7 B10 107.6(2)
B8 B7 B10 59.22(19)
B6 B7 B10 59.83(19)
B2 B7 H7B 121.7
B3 B7 H7B 121.8
B8 B7 H7B 122.3
B6 B7 H7B 122.2
B10 B7 H7B 122.1
B1 B8 B10 106.2(2)
B1 B8 B2 60.20(18)
B10 B8 B2 108.0(2)
B1 B8 B9 58.89(18)
B10 B8 B9 60.19(19)
B2 B8 B9 108.5(2)
B1 B8 B7 106.5(2)
B10 B8 B7 60.5(2)
B2 B8 B7 59.38(19)
B9 B8 B7 108.6(2)
B1 B8 H8B 123.2
B10 B8 H8B 122.0
B2 B8 H8B 121.4
B9 B8 H8B 121.4
B7 B8 H8B 121.9
B1 B9 B5 106.3(2)
B1 B9 B10 105.7(2)
B5 B9 B10 60.43(19)
B1 B9 B8 58.90(18)
B5 B9 B8 108.0(2)
B10 B9 B8 59.50(19)
B1 B9 C1 60.36(17)
B5 B9 C1 59.84(17)
B10 B9 C1 108.6(2)
B8 B9 C1 108.9(2)
B1 B9 H9B 123.4
B5 B9 H9B 122.1
B10 B9 H9B 122.2
B8 B9 H9B 121.7
C1 B9 H9B 120.7
B8 B10 B9 60.31(19)
B8 B10 B6 108.0(2)
B9 B10 B6 107.6(2)
B8 B10 B5 108.0(2)
B9 B10 B5 59.63(18)
B6 B10 B5 59.78(18)
B8 B10 B7 60.3(2)
B9 B10 B7 108.5(2)
B6 B10 B7 60.04(19)
B5 B10 B7 108.1(2)
B8 B10 H10B 121.5
B9 B10 H10B 121.7
B6 B10 H10B 122.0
B5 B10 H10B 121.9
B7 B10 H10B 121.3
C4 B11 B16 106.8(2)
C4 B11 B17 105.8(2)
B16 B11 B17 60.96(19)
C4 B11 C3 59.87(16)
B16 B11 C3 60.45(17)
B17 B11 C3 109.2(2)
C4 B11 B12 58.53(17)
B16 B11 B12 109.2(2)
B17 B11 B12 60.15(18)
C3 B11 B12 108.7(2)
C4 B11 H11B 123.8
B16 B11 H11B 121.1
B17 B11 H11B 121.7
C3 B11 H11B 120.8
B12 B11 H11B 121.4
C4 B12 B13 59.00(17)
C4 B12 B18 105.6(2)
B13 B12 B18 59.85(19)
C4 B12 B17 105.1(2)
B13 B12 B17 107.9(2)
B18 B12 B17 60.47(19)
C4 B12 B11 58.66(17)
B13 B12 B11 107.2(2)
B18 B12 B11 107.4(2)
B17 B12 B11 59.22(18)
C4 B12 H12B 124.1
B13 B12 H12B 121.8
B18 B12 H12B 122.1
B17 B12 H12B 122.3
B11 B12 H12B 122.3
C4 B13 B18 105.8(2)
C4 B13 B12 58.86(17)
B18 B13 B12 60.22(19)
C4 B13 B19 105.7(2)
B18 B13 B19 60.69(19)
B12 B13 B19 108.7(2)
C4 B13 B14 59.18(17)
B18 B13 B14 107.8(2)
B12 B13 B14 107.8(2)
B19 B13 B14 59.30(19)
C4 B13 H13B 123.9
B18 B13 H13B 121.9
B12 B13 H13B 121.4
B19 B13 H13B 121.9
B14 B13 H13B 122.0
C4 B14 B15 106.4(2)
C4 B14 C3 59.77(17)
B15 B14 C3 60.13(18)
C4 B14 B19 106.0(2)
B15 B14 B19 61.21(19)
C3 B14 B19 109.4(2)
C4 B14 B13 58.61(17)
B15 B14 B13 109.3(2)
C3 B14 B13 108.7(2)
B19 B14 B13 60.31(19)
C4 B14 H14B 123.9
B15 B14 H14B 121.3
C3 B14 H14B 120.8
B19 B14 H14B 121.4
B13 B14 H14B 121.3
B14 B15 C3 60.10(17)
B14 B15 B16 107.9(2)
C3 B15 B16 60.10(17)
B14 B15 B20 107.1(2)
C3 B15 B20 108.1(2)
B16 B15 B20 60.24(19)
B14 B15 B19 59.56(19)
C3 B15 B19 108.1(2)
B16 B15 B19 108.1(2)
B20 B15 B19 59.7(2)
B14 B15 H15B 122.2
C3 B15 H15B 121.5
B16 B15 H15B 121.5
B20 B15 H15B 122.0
B19 B15 H15B 121.9
B11 B16 C3 60.06(17)
B11 B16 B15 107.5(2)
C3 B16 B15 59.45(17)
B11 B16 B17 59.75(18)
C3 B16 B17 107.9(2)
B15 B16 B17 108.1(2)
B11 B16 B20 107.4(2)
C3 B16 B20 107.5(2)
B15 B16 B20 60.14(19)
B17 B16 B20 59.90(19)
B11 B16 H16B 122.1
C3 B16 H16B 122.0
B15 B16 H16B 121.8
B17 B16 H16B 121.7
B20 B16 H16B 122.0
B11 B17 B12 60.63(18)
B11 B17 B20 107.2(2)
B12 B17 B20 107.7(2)
B11 B17 B16 59.29(18)
B12 B17 B16 108.3(2)
B20 B17 B16 60.18(19)
B11 B17 B18 107.9(2)
B12 B17 B18 59.67(18)
B20 B17 B18 60.0(2)
B16 B17 B18 108.3(2)
B11 B17 H17B 122.1
B12 B17 H17B 121.5
B20 B17 H17B 122.0
B16 B17 H17B 121.6
B18 B17 H17B 121.7
B13 B18 B12 59.93(18)
B13 B18 B20 107.4(2)
B12 B18 B20 107.7(2)
B13 B18 B17 107.5(2)
B12 B18 B17 59.86(19)
B20 B18 B17 59.82(19)
B13 B18 B19 59.89(19)
B12 B18 B19 107.8(2)
B20 B18 B19 59.61(19)
B17 B18 B19 107.4(2)
B13 B18 H18B 122.0
B12 B18 H18B 121.8
B20 B18 H18B 122.0
B17 B18 H18B 122.1
B19 B18 H18B 122.0
B14 B19 B13 60.40(18)
B14 B19 B20 107.2(2)
B13 B19 B20 107.4(2)
B14 B19 B15 59.22(18)
B13 B19 B15 107.8(2)
B20 B19 B15 60.12(19)
B14 B19 B18 107.7(2)
B13 B19 B18 59.42(19)
B20 B19 B18 60.0(2)
B15 B19 B18 108.1(3)
B14 B19 H19B 122.1
B13 B19 H19B 121.9
B20 B19 H19B 122.0
B15 B19 H19B 121.8
B18 B19 H19B 121.8
B19 B20 B17 108.3(2)
B19 B20 B18 60.3(2)
B17 B20 B18 60.19(19)
B19 B20 B15 60.22(19)
B17 B20 B15 107.7(2)
B18 B20 B15 108.4(2)
B19 B20 B16 108.1(2)
B17 B20 B16 59.92(19)
B18 B20 B16 108.3(2)
B15 B20 B16 59.62(18)
B19 B20 H20B 121.4
B17 B20 H20B 121.8
B18 B20 H20B 121.3
B15 B20 H20B 121.8
B16 B20 H20B 121.8
C2 C1 B1 57.07(16)
C2 C1 B4 58.44(17)
B1 C1 B4 103.9(2)
C2 C1 B5 104.3(2)
B1 C1 B5 104.3(2)
B4 C1 B5 59.38(17)
C2 C1 B9 103.4(2)
B1 C1 B9 57.93(17)
B4 C1 B9 106.2(2)
B5 C1 B9 59.58(18)
C2 C1 Pt1 113.47(17)
B1 C1 Pt1 119.31(19)
B4 C1 Pt1 120.04(18)
B5 C1 Pt1 133.0(2)
B9 C1 Pt1 131.0(2)
C4 C2 B1 116.9(2)
C4 C2 B4 120.2(2)
B1 C2 B4 110.0(2)
C4 C2 B3 124.3(2)
B1 C2 B3 111.5(2)
B4 C2 B3 61.87(18)
C4 C2 B2 121.4(2)
B1 C2 B2 61.98(18)
B4 C2 B2 112.2(2)
B3 C2 B2 61.94(18)
C4 C2 C1 112.5(2)
B1 C2 C1 61.91(17)
B4 C2 C1 61.26(17)
B3 C2 C1 113.5(2)
B2 C2 C1 114.4(2)
C4 C3 B14 59.20(17)
C4 C3 B15 105.7(2)
B14 C3 B15 59.77(18)
C4 C3 B11 58.70(16)
B14 C3 B11 107.6(2)
B15 C3 B11 107.9(2)
C4 C3 B16 105.2(2)
B14 C3 B16 107.9(2)
B15 C3 B16 60.45(18)
B11 C3 B16 59.49(17)
C4 C3 Pt1 113.35(16)
B14 C3 Pt1 120.06(18)
B15 C3 Pt1 131.88(19)
B11 C3 Pt1 115.88(19)
B16 C3 Pt1 128.96(19)
C2 C4 B12 122.3(2)
C2 C4 B11 117.3(2)
B12 C4 B11 62.81(18)
C2 C4 B13 123.0(2)
B12 C4 B13 62.13(18)
B11 C4 B13 113.0(2)
C2 C4 B14 117.9(2)
B12 C4 B14 112.9(2)
B11 C4 B14 111.3(2)
B13 C4 B14 62.21(18)
C2 C4 C3 113.7(2)
B12 C4 C3 113.5(2)
B11 C4 C3 61.43(17)
B13 C4 C3 112.7(2)
B14 C4 C3 61.03(17)
C6 C5 P1 108.36(18)
C6 C5 H5C 110.0
P1 C5 H5C 110.0
C6 C5 H5D 110.0
P1 C5 H5D 110.0
H5C C5 H5D 108.4
C5 C6 P2 110.27(18)
C5 C6 H6C 109.6
P2 C6 H6C 109.6
C5 C6 H6D 109.6
P2 C6 H6D 109.6
H6C C6 H6D 108.1
C12 C7 C8 119.2(2)
C12 C7 P1 122.1(2)
C8 C7 P1 118.7(2)
C9 C8 C7 119.9(3)
C9 C8 H8 120.1
C7 C8 H8 120.1
C10 C9 C8 120.6(3)
C10 C9 H9 119.7
C8 C9 H9 119.7
C9 C10 C11 119.8(3)
C9 C10 H10 120.1
C11 C10 H10 120.1
C12 C11 C10 120.3(3)
C12 C11 H11 119.9
C10 C11 H11 119.9
C11 C12 C7 120.2(3)
C11 C12 H12 119.9
C7 C12 H12 119.9
C14 C13 C18 119.0(2)
C14 C13 P1 119.6(2)
C18 C13 P1 121.3(2)
C15 C14 C13 120.6(3)
C15 C14 H14 119.7
C13 C14 H14 119.7
C14 C15 C16 119.8(3)
C14 C15 H15 120.1
C16 C15 H15 120.1
C17 C16 C15 120.0(3)
C17 C16 H16 120.0
C15 C16 H16 120.0
C18 C17 C16 120.5(3)
C18 C17 H17 119.7
C16 C17 H17 119.7
C17 C18 C13 120.1(3)
C17 C18 H18 119.9
C13 C18 H18 119.9
C20 C19 C24 119.5(3)
C20 C19 P2 117.4(2)
C24 C19 P2 123.2(2)
C19 C20 C21 119.5(3)
C19 C20 H20 120.3
C21 C20 H20 120.3
C22 C21 C20 121.1(3)
C22 C21 H21 119.4
C20 C21 H21 119.4
C21 C22 C23 120.1(3)
C21 C22 H22 120.0
C23 C22 H22 120.0
C22 C23 C24 120.0(3)
C22 C23 H23 120.0
C24 C23 H23 120.0
C19 C24 C23 119.8(3)
C19 C24 H24 120.1
C23 C24 H24 120.1
C30 C25 C26 119.2(3)
C30 C25 P2 119.4(2)
C26 C25 P2 121.4(2)
C27 C26 C25 120.3(3)
C27 C26 H26 119.8
C25 C26 H26 119.8
C28 C27 C26 119.9(3)
C28 C27 H27 120.1
C26 C27 H27 120.1
C29 C28 C27 120.5(3)
C29 C28 H28 119.7
C27 C28 H28 119.7
C28 C29 C30 120.1(3)
C28 C29 H29 120.0
C30 C29 H29 120.0
C29 C30 C25 120.0(3)
C29 C30 H30 120.0
C25 C30 H30 120.0

loop_
_geom_bond_atom_site_label_1
_geom_bond_atom_site_label_2
_geom_bond_distance
Pt1 C1 2.091(3)
Pt1 C3 2.093(3)
Pt1 P2 2.2969(7)
Pt1 P1 2.3103(7)
P1 C13 1.819(3)
P1 C7 1.821(3)
P1 C5 1.843(3)
P2 C25 1.817(3)
P2 C19 1.821(3)
P2 C6 1.841(3)
B1 C2 1.673(4)
B1 B9 1.715(5)
B1 B8 1.715(4)
B1 B2 1.748(5)
B1 C1 1.759(4)
B1 H1B 1.1200
B2 C2 1.720(4)
B2 B7 1.756(5)
B2 B3 1.768(5)
B2 B8 1.768(5)
B2 H2B 1.1200
B3 C2 1.716(4)
B3 B4 1.762(4)
B3 B6 1.771(5)
B3 B7 1.777(5)
B3 H3B 1.1200
B4 C2 1.711(4)
B4 B6 1.746(4)
B4 B5 1.748(4)
B4 C1 1.761(4)
B4 H4B 1.1200
B5 B9 1.764(5)
B5 C1 1.769(4)
B5 B6 1.770(5)
B5 B10 1.778(4)
B5 H5B 1.1200
B6 B10 1.774(5)
B6 B7 1.778(5)
B6 H6B 1.1200
B7 B8 1.778(5)
B7 B10 1.780(5)
B7 H7B 1.1200
B8 B10 1.758(5)
B8 B9 1.772(5)
B8 H8B 1.1200
B9 B10 1.770(5)
B9 C1 1.782(4)
B9 H9B 1.1200
B10 H10B 1.1200
B11 C4 1.707(4)
B11 B16 1.745(5)
B11 B17 1.753(5)
B11 C3 1.755(4)
B11 B12 1.778(5)
B11 H11B 1.1200
B12 C4 1.705(4)
B12 B13 1.761(5)
B12 B18 1.766(5)
B12 B17 1.770(4)
B12 H12B 1.1200
B13 C4 1.708(4)
B13 B18 1.760(5)
B13 B19 1.768(5)
B13 B14 1.770(5)
B13 H13B 1.1200
B14 C4 1.718(4)
B14 B15 1.744(4)
B14 C3 1.750(4)
B14 B19 1.750(5)
B14 H14B 1.1200
B15 C3 1.750(4)
B15 B16 1.768(5)
B15 B20 1.777(5)
B15 B19 1.779(5)
B15 H15B 1.1200
B16 C3 1.762(4)
B16 B17 1.774(5)
B16 B20 1.779(5)
B16 H16B 1.1200
B17 B20 1.774(5)
B17 B18 1.781(5)
B17 H17B 1.1200
B18 B20 1.777(5)
B18 B19 1.782(5)
B18 H18B 1.1200
B19 B20 1.769(5)
B19 H19B 1.1200
B20 H20B 1.1200
C1 C2 1.744(4)
C2 C4 1.514(4)
C3 C4 1.728(4)
C5 C6 1.523(4)
C5 H5C 0.9900
C5 H5D 0.9900
C6 H6C 0.9900
C6 H6D 0.9900
C7 C12 1.394(4)
C7 C8 1.401(4)
C8 C9 1.385(4)
C8 H8 0.9500
C9 C10 1.381(4)
C9 H9 0.9500
C10 C11 1.386(4)
C10 H10 0.9500
C11 C12 1.386(4)
C11 H11 0.9500
C12 H12 0.9500
C13 C14 1.390(4)
C13 C18 1.402(4)
C14 C15 1.386(4)
C14 H14 0.9500
C15 C16 1.390(4)
C15 H15 0.9500
C16 C17 1.382(4)
C16 H16 0.9500
C17 C18 1.377(4)
C17 H17 0.9500
C18 H18 0.9500
C19 C20 1.389(4)
C19 C24 1.397(4)
C20 C21 1.394(4)
C20 H20 0.9500
C21 C22 1.366(5)
C21 H21 0.9500
C22 C23 1.377(5)
C22 H22 0.9500
C23 C24 1.400(4)
C23 H23 0.9500
C24 H24 0.9500
C25 C30 1.394(4)
C25 C26 1.397(4)
C26 C27 1.385(4)
C26 H26 0.9500
C27 C28 1.380(4)
C27 H27 0.9500
C28 C29 1.378(4)
C28 H28 0.9500
C29 C30 1.390(4)
C29 H29 0.9500
C30 H30 0.9500
